data_1520231
loop_
_publ_author_name
'Coles, Susanne L.'
'Threlfall, Terry L.'
'Hursthouse, Michael B.'

_publ_section_title
;
 4-acetamidobenzoic acid
;
_journal_name_full 'Crystal Structure Report Archive'
_journal_page_first 1390
_journal_year 2008
_chemical_formula_sum 'C9 H9 N O3'
_chemical_formula_weight 179.17
_chemical_name_systematic
;
 4-acetamidobenzoic acid
;
_space_group_IT_number 2
_symmetry_cell_setting triclinic
_symmetry_space_group_name_Hall '-P 1'
_symmetry_space_group_name_H-M 'P -1'
_atom_sites_solution_hydrogens geom
_atom_sites_solution_primary direct
_atom_sites_solution_secondary difmap
_cell_angle_alpha 89.465(4)
_cell_angle_beta 80.477(4)
_cell_angle_gamma 79.234(4)
_cell_formula_units_Z 2
_cell_length_a 5.0214(3)
_cell_length_b 6.8411(5)
_cell_length_c 12.2219(10)
_cell_measurement_reflns_used 13033
_cell_measurement_temperature 120(2)
_cell_measurement_theta_max 27.48
_cell_measurement_theta_min 2.91
_cell_volume 406.67(5)
_computing_cell_refinement 'DENZO (Otwinowski & Minor, 1997) & COLLECT (Hooft, R.W.W., 1998)'
_computing_data_collection 'COLLECT (Hooft, R.W.W., 1998)'
_computing_data_reduction 'DENZO (Otwinowski & Minor, 1997) & COLLECT (Hooft, R.W.W., 1998)'
_computing_structure_refinement 'SHELXL-97 (Sheldrick, 1997)'
_computing_structure_solution 'SHELXS-97 (Sheldrick, 1997)'
_diffrn_ambient_temperature 120(2)
_diffrn_measured_fraction_theta_full 0.992
_diffrn_measured_fraction_theta_max 0.992
_diffrn_measurement_device_type 'Bruker-Nonius APEX II CCD camera on \k-goniostat'
_diffrn_measurement_method '\f & \w scans'
_diffrn_radiation_monochromator '10cm confocal mirrors'
_diffrn_radiation_source 'Bruker-Nonius FR591 rotating anode'
_diffrn_radiation_type MoK\a
_diffrn_radiation_wavelength 0.71073
_diffrn_reflns_av_R_equivalents 0.0578
_diffrn_reflns_av_sigmaI/netI 0.0572
_diffrn_reflns_limit_h_max 6
_diffrn_reflns_limit_h_min -6
_diffrn_reflns_limit_k_max 8
_diffrn_reflns_limit_k_min -8
_diffrn_reflns_limit_l_max 15
_diffrn_reflns_limit_l_min -15
_diffrn_reflns_number 6968
_diffrn_reflns_theta_full 27.49
_diffrn_reflns_theta_max 27.49
_diffrn_reflns_theta_min 3.03
_exptl_absorpt_coefficient_mu 0.111
_exptl_absorpt_correction_T_max 0.9978
_exptl_absorpt_correction_T_min 0.9868
_exptl_absorpt_correction_type multi-scan
_exptl_absorpt_process_details 'SADABS 2007/2 (Sheldrick, G.M., 2007)'
_exptl_crystal_colour colourless
_exptl_crystal_density_diffrn 1.463
_exptl_crystal_density_method 'not measured'
_exptl_crystal_description plate
_exptl_crystal_F_000 188
_exptl_crystal_size_max 0.12
_exptl_crystal_size_mid 0.08
_exptl_crystal_size_min 0.02
_refine_diff_density_max 0.313
_refine_diff_density_min -0.273
_refine_diff_density_rms 0.066
_refine_ls_extinction_method none
_refine_ls_goodness_of_fit_ref 1.090
_refine_ls_hydrogen_treatment mixed
_refine_ls_matrix_type full
_refine_ls_number_parameters 127
_refine_ls_number_reflns 1841
_refine_ls_number_restraints 2
_refine_ls_restrained_S_all 1.090
_refine_ls_R_factor_all 0.0995
_refine_ls_R_factor_gt 0.0640
_refine_ls_shift/su_max 0.000
_refine_ls_shift/su_mean 0.000
_refine_ls_structure_factor_coef Fsqd
_refine_ls_weighting_details 'calc w=1/[\s^2^(Fo^2^)+(0.0283P)^2^+0.6157P] where P=(Fo^2^+2Fc^2^)/3'
_refine_ls_weighting_scheme calc
_refine_ls_wR_factor_gt 0.1275
_refine_ls_wR_factor_ref 0.1473
_reflns_number_gt 1328
_reflns_number_total 1841
_reflns_threshold_expression >2sigma(I)
_cod_data_source_file eCrystal-1390.cif
_cod_data_source_block 2008lsh009
_cod_depositor_comments
;
Citation :
Coles (nee Huth), Susanne L. and Threlfall, Terry L. and 
Hursthouse, Michael B. (2008) 
University of Southampton, Crystal Structure Report Archive. 
(doi:10.5258/ecrystals/1390)

More at:
http://ecrystals.chem.soton.ac.uk/1390/

The following automatic conversions were performed:

'_symmetry_cell_setting' value 'Triclinic' changed to 'triclinic'
according to the built-in table from CIF Core dictionary named
'cif_core.dic' version 2.4.1 from 2010-06-29.

Automatic conversion script
Id: cif_fix_values 3392 2015-05-12 13:50:21Z andrius 
;
_cod_original_sg_symbol_H-M P-1
_cod_database_code 1520231

loop_
_symmetry_equiv_pos_as_xyz
'x, y, z'
'-x, -y, -z'

loop_
_atom_site_label
_atom_site_type_symbol
_atom_site_fract_x
_atom_site_fract_y
_atom_site_fract_z
_atom_site_U_iso_or_equiv
_atom_site_adp_type
_atom_site_occupancy
_atom_site_symmetry_multiplicity
_atom_site_calc_flag
_atom_site_refinement_flags
_atom_site_disorder_assembly
_atom_site_disorder_group
C1 C 0.6529(5) -0.2842(4) 0.7320(2) 0.0223(6) Uani 1 1 d . . .
C2 C 0.8267(5) -0.2657(4) 0.8069(2) 0.0249(6) Uani 1 1 d . . .
H2 H 0.9676 -0.3742 0.8178 0.030 Uiso 1 1 calc R . .
C3 C 0.7939(5) -0.0887(4) 0.8655(2) 0.0254(6) Uani 1 1 d . . .
H3 H 0.9152 -0.0753 0.9157 0.030 Uiso 1 1 calc R . .
C4 C 0.5846(5) 0.0707(4) 0.8517(2) 0.0217(5) Uani 1 1 d . . .
C5 C 0.4073(5) 0.0499(4) 0.7779(2) 0.0258(6) Uani 1 1 d . . .
H5 H 0.2624 0.1566 0.7688 0.031 Uiso 1 1 calc R . .
C6 C 0.4423(5) -0.1264(4) 0.7178(2) 0.0263(6) Uani 1 1 d . . .
H6 H 0.3226 -0.1397 0.6669 0.032 Uiso 1 1 calc R . .
C7 C 0.9142(5) -0.5833(4) 0.6265(2) 0.0240(6) Uani 1 1 d . . .
C8 C 0.8841(6) -0.7701(4) 0.5688(2) 0.0295(6) Uani 1 1 d . . .
H8A H 1.0222 -0.7960 0.5013 0.044 Uiso 1 1 calc R . .
H8B H 0.6998 -0.7530 0.5492 0.044 Uiso 1 1 calc R . .
H8C H 0.9107 -0.8827 0.6186 0.044 Uiso 1 1 calc R . .
C9 C 0.5484(5) 0.2604(4) 0.9141(2) 0.0231(6) Uani 1 1 d . . .
N1 N 0.6751(4) -0.4640(3) 0.67121(19) 0.0243(5) Uani 1 1 d D . .
O1 O 1.1423(4) -0.5457(3) 0.63165(16) 0.0290(5) Uani 1 1 d . . .
O2 O 0.7364(4) 0.2720(3) 0.97412(17) 0.0307(5) Uani 1 1 d D . .
O3 O 0.3507(4) 0.3968(3) 0.90798(16) 0.0292(5) Uani 1 1 d . . .
H1N H 0.520(5) -0.489(5) 0.656(3) 0.045(10) Uiso 1 1 d D . .
H2O H 0.702(10) 0.385(4) 1.010(4) 0.098(17) Uiso 1 1 d D . .

loop_
_atom_site_aniso_label
_atom_site_aniso_U_11
_atom_site_aniso_U_22
_atom_site_aniso_U_33
_atom_site_aniso_U_23
_atom_site_aniso_U_13
_atom_site_aniso_U_12
C1 0.0231(13) 0.0194(11) 0.0247(14) -0.0032(10) -0.0012(10) -0.0070(10)
C2 0.0250(13) 0.0213(12) 0.0284(15) -0.0005(11) -0.0058(11) -0.0030(10)
C3 0.0275(13) 0.0241(13) 0.0261(14) -0.0012(11) -0.0085(11) -0.0052(11)
C4 0.0230(12) 0.0202(12) 0.0218(13) -0.0009(10) -0.0021(10) -0.0053(10)
C5 0.0251(13) 0.0223(12) 0.0300(15) 0.0006(11) -0.0065(11) -0.0028(10)
C6 0.0254(13) 0.0248(13) 0.0302(15) -0.0025(11) -0.0090(11) -0.0045(11)
C7 0.0279(14) 0.0202(12) 0.0238(14) 0.0011(10) -0.0043(11) -0.0038(10)
C8 0.0344(15) 0.0220(12) 0.0314(15) -0.0041(11) -0.0041(12) -0.0044(11)
C9 0.0257(13) 0.0195(12) 0.0242(14) -0.0005(10) -0.0044(11) -0.0043(10)
N1 0.0228(12) 0.0211(10) 0.0301(13) -0.0037(9) -0.0068(10) -0.0044(9)
O1 0.0249(10) 0.0281(10) 0.0351(11) -0.0035(8) -0.0065(8) -0.0061(8)
O2 0.0316(11) 0.0249(10) 0.0376(12) -0.0073(9) -0.0126(9) -0.0037(8)
O3 0.0334(11) 0.0205(9) 0.0332(11) -0.0037(8) -0.0084(9) -0.0008(8)

loop_
_atom_type_symbol
_atom_type_description
_atom_type_scat_dispersion_real
_atom_type_scat_dispersion_imag
_atom_type_scat_source
C C 0.0033 0.0016 'International Tables Vol C Tables 4.2.6.8 and 6.1.1.4'
H H 0.0000 0.0000 'International Tables Vol C Tables 4.2.6.8 and 6.1.1.4'
N N 0.0061 0.0033 'International Tables Vol C Tables 4.2.6.8 and 6.1.1.4'
O O 0.0106 0.0060 'International Tables Vol C Tables 4.2.6.8 and 6.1.1.4'

loop_
_geom_angle_atom_site_label_1
_geom_angle_atom_site_label_2
_geom_angle_atom_site_label_3
_geom_angle
_geom_angle_site_symmetry_1
_geom_angle_site_symmetry_3
C2 C1 C6 120.1(2) . .
C2 C1 N1 121.8(2) . .
C6 C1 N1 118.0(2) . .
C3 C2 C1 119.7(2) . .
C3 C2 H2 120.2 . .
C1 C2 H2 120.2 . .
C2 C3 C4 120.8(2) . .
C2 C3 H3 119.6 . .
C4 C3 H3 119.6 . .
C5 C4 C3 119.3(2) . .
C5 C4 C9 119.7(2) . .
C3 C4 C9 121.1(2) . .
C6 C5 C4 120.1(2) . .
C6 C5 H5 120.0 . .
C4 C5 H5 120.0 . .
C5 C6 C1 120.1(2) . .
C5 C6 H6 119.9 . .
C1 C6 H6 119.9 . .
O1 C7 N1 123.5(2) . .
O1 C7 C8 121.3(2) . .
N1 C7 C8 115.2(2) . .
C7 C8 H8A 109.5 . .
C7 C8 H8B 109.5 . .
H8A C8 H8B 109.5 . .
C7 C8 H8C 109.5 . .
H8A C8 H8C 109.5 . .
H8B C8 H8C 109.5 . .
O3 C9 O2 123.6(2) . .
O3 C9 C4 121.0(2) . .
O2 C9 C4 115.4(2) . .
C7 N1 C1 125.1(2) . .
C7 N1 H1N 119(2) . .
C1 N1 H1N 115(2) . .
C9 O2 H2O 111(3) . .

loop_
_geom_bond_atom_site_label_1
_geom_bond_atom_site_label_2
_geom_bond_distance
_geom_bond_site_symmetry_2
C1 C2 1.386(4) .
C1 C6 1.395(3) .
C1 N1 1.420(3) .
C2 C3 1.382(4) .
C2 H2 0.9500 .
C3 C4 1.396(3) .
C3 H3 0.9500 .
C4 C5 1.394(4) .
C4 C9 1.477(3) .
C5 C6 1.385(4) .
C5 H5 0.9500 .
C6 H6 0.9500 .
C7 O1 1.232(3) .
C7 N1 1.353(3) .
C7 C8 1.508(4) .
C8 H8A 0.9800 .
C8 H8B 0.9800 .
C8 H8C 0.9800 .
C9 O3 1.241(3) .
C9 O2 1.302(3) .
N1 H1N 0.877(18) .
O2 H2O 0.867(19) .

loop_
_geom_hbond_atom_site_label_D
_geom_hbond_atom_site_label_H
_geom_hbond_atom_site_label_A
_geom_hbond_distance_DH
_geom_hbond_distance_HA
_geom_hbond_distance_DA
_geom_hbond_angle_DHA
_geom_hbond_site_symmetry_A
N1 H1N O1 0.877(18) 2.073(18) 2.949(3) 176(3) 1_455
O2 H2O O3 0.867(19) 1.76(2) 2.623(3) 175(5) 2_667
